data_4131550
loop_
_publ_author_name
'Hao, Wei'
'Wu, Xiangyu'
'Sun, James Z.'
'Siu, Juno C.'
'MacMillan, Samantha N.'
'Lin, Song'

_publ_section_title
;
 Radical Redox-Relay Catalysis: Formal [3+2] Cycloaddition of
 N-Acylaziridines and Alkenes.
;
_journal_issue 35
_journal_name_full 'Journal of the American Chemical Society'
_journal_page_first 12141
_journal_page_last 12144
_journal_paper_doi 10.1021/jacs.7b06723
_journal_volume 139
_journal_year 2017
_chemical_formula_moiety 'C19 H20 Cl N O'
_chemical_formula_sum 'C19 H20 Cl N O'
_chemical_formula_weight 313.81
_space_group_crystal_system monoclinic
_space_group_IT_number 14
_space_group_name_Hall '-P 2ybc'
_space_group_name_H-M_alt 'P 1 21/c 1'
_atom_sites_solution_hydrogens geom
_audit_creation_date 2017-04-12
_audit_creation_method
;
Olex2 1.2
(compiled 2017.01.04 svn.r3372 for OlexSys, GUI svn.r5324)
;
_cell_angle_alpha 90
_cell_angle_beta 98.940(2)
_cell_angle_gamma 90
_cell_formula_units_Z 4
_cell_length_a 12.2359(6)
_cell_length_b 14.2531(8)
_cell_length_c 9.9358(6)
_cell_measurement_reflns_used 3726
_cell_measurement_temperature 223.15
_cell_measurement_theta_max 25.59
_cell_measurement_theta_min 2.52
_cell_volume 1711.75(16)
_computing_cell_refinement 'SAINT v8.34A (Bruker, 2013)'
_computing_data_reduction 'SAINT v8.34A (Bruker, 2013)'
_computing_molecular_graphics 'Olex2 (Dolomanov et al., 2009)'
_computing_publication_material 'Olex2 (Dolomanov et al., 2009)'
_computing_structure_refinement 'XL (Sheldrick, 2008)'
_diffrn_ambient_temperature 223.15
_diffrn_measured_fraction_theta_full 0.999
_diffrn_measured_fraction_theta_max 0.999
_diffrn_measurement_device_type 'Bruker APEX-II CCD'
_diffrn_measurement_method '\f and \w scans'
_diffrn_radiation_type MoK\a
_diffrn_radiation_wavelength 0.71073
_diffrn_reflns_av_R_equivalents 0.0340
_diffrn_reflns_av_unetI/netI 0.0318
_diffrn_reflns_Laue_measured_fraction_full 0.999
_diffrn_reflns_Laue_measured_fraction_max 0.999
_diffrn_reflns_limit_h_max 15
_diffrn_reflns_limit_h_min -9
_diffrn_reflns_limit_k_max 17
_diffrn_reflns_limit_k_min -17
_diffrn_reflns_limit_l_max 11
_diffrn_reflns_limit_l_min -12
_diffrn_reflns_number 14724
_diffrn_reflns_point_group_measured_fraction_full 0.999
_diffrn_reflns_point_group_measured_fraction_max 0.999
_diffrn_reflns_theta_full 25.242
_diffrn_reflns_theta_max 26.021
_diffrn_reflns_theta_min 2.209
_diffrn_standards_number 0
_exptl_absorpt_coefficient_mu 0.225
_exptl_absorpt_correction_T_max 0.7455
_exptl_absorpt_correction_T_min 0.7006
_exptl_absorpt_correction_type multi-scan
_exptl_absorpt_process_details
'SADABS-2014/5 (Bruker,2014/5) was used for absorption correction. wR2(int) was 0.0513 before and 0.0433 after correction. The Ratio of minimum to maximum transmission is 0.9398. The \l/2 correction factor is 0.00150.'
_exptl_crystal_colour colourless
_exptl_crystal_density_diffrn 1.218
_exptl_crystal_description Needle
_exptl_crystal_F_000 664
_exptl_crystal_size_max 0.34
_exptl_crystal_size_mid 0.08
_exptl_crystal_size_min 0.07
_refine_diff_density_max 0.152
_refine_diff_density_min -0.330
_refine_diff_density_rms 0.037
_refine_ls_extinction_method none
_refine_ls_goodness_of_fit_ref 1.035
_refine_ls_hydrogen_treatment constr
_refine_ls_matrix_type full
_refine_ls_number_parameters 201
_refine_ls_number_reflns 3370
_refine_ls_number_restraints 0
_refine_ls_restrained_S_all 1.035
_refine_ls_R_factor_all 0.0625
_refine_ls_R_factor_gt 0.0413
_refine_ls_shift/su_max 0.001
_refine_ls_shift/su_mean 0.000
_refine_ls_structure_factor_coef Fsqd
_refine_ls_weighting_details 'w=1/[\s^2^(Fo^2^)+(0.0428P)^2^+0.4258P] where P=(Fo^2^+2Fc^2^)/3'
_refine_ls_weighting_scheme calc
_refine_ls_wR_factor_gt 0.0942
_refine_ls_wR_factor_ref 0.1052
_reflns_Friedel_coverage 0.000
_reflns_number_gt 2466
_reflns_number_total 3370
_reflns_threshold_expression 'I > 2\s(I)'
_cod_data_source_file ja7b06723_si_002.cif
_cod_data_source_block wh1_a
_cod_database_code 4131550
_shelx_shelxl_version_number 2014/7
_shelx_space_group_comment
;
The symmetry employed for this shelxl refinement is uniquely defined
by the following loop, which should always be used as a source of
symmetry information in preference to the above space-group names.
They are only intended as comments.
;
_shelx_estimated_absorpt_t_max 0.984
_shelx_estimated_absorpt_t_min 0.928
_olex2_refinement_description
;
1. Fixed Uiso
 At 1.2 times of:
  All C(H) groups, All C(H,H) groups
 At 1.5 times of:
  All C(H,H,H) groups
2.a Ternary CH refined with riding coordinates:
 C11(H11)
2.b Secondary CH2 refined with riding coordinates:
 C8(H8A,H8B), C10(H10A,H10B)
2.c Aromatic/amide H refined with riding coordinates:
 C1(H1), C2(H2), C3(H3), C4(H4), C5(H5), C13(H13), C14(H14), C16(H16), C17(H17)
2.d Idealised Me refined as rotating group:
 C18(H18A,H18B,H18C), C19(H19A,H19B,H19C)
;
_olex2_submission_special_instructions 'No special instructions were received'

loop_
_space_group_symop_operation_xyz
'x, y, z'
'-x, y+1/2, -z+1/2'
'-x, -y, -z'
'x, -y-1/2, z-1/2'

loop_
_atom_site_label
_atom_site_type_symbol
_atom_site_fract_x
_atom_site_fract_y
_atom_site_fract_z
_atom_site_U_iso_or_equiv
_atom_site_adp_type
_atom_site_occupancy
_atom_site_site_symmetry_order
_atom_site_calc_flag
_atom_site_refinement_flags_posn
Cl Cl -0.13649(4) 0.93394(4) 0.65980(6) 0.0675(2) Uani 1 1 d .
O O 0.25819(10) 0.62927(10) 0.82014(12) 0.0542(4) Uani 1 1 d .
N N 0.28233(10) 0.63885(10) 0.60033(14) 0.0372(3) Uani 1 1 d .
C1 C 0.49099(16) 0.61483(14) 0.89765(19) 0.0520(5) Uani 1 1 d .
H1 H 0.4508 0.5702 0.9395 0.062 Uiso 1 1 calc R
C2 C 0.59956(18) 0.63291(17) 0.9511(2) 0.0651(6) Uani 1 1 d .
H2 H 0.6338 0.5989 1.0272 0.078 Uiso 1 1 calc R
C3 C 0.65790(17) 0.69993(18) 0.8943(2) 0.0668(6) Uani 1 1 d .
H3 H 0.7316 0.7128 0.9323 0.080 Uiso 1 1 calc R
C4 C 0.60870(17) 0.74852(17) 0.7816(2) 0.0647(6) Uani 1 1 d .
H4 H 0.6487 0.7950 0.7430 0.078 Uiso 1 1 calc R
C5 C 0.49965(15) 0.72918(14) 0.7240(2) 0.0519(5) Uani 1 1 d .
H5 H 0.4667 0.7617 0.6458 0.062 Uiso 1 1 calc R
C6 C 0.44037(14) 0.66213(12) 0.78229(17) 0.0396(4) Uani 1 1 d .
C7 C 0.32034(13) 0.64169(12) 0.73522(17) 0.0385(4) Uani 1 1 d .
C8 C 0.34747(14) 0.62461(13) 0.48941(18) 0.0444(4) Uani 1 1 d .
H8A H 0.4205 0.5985 0.5243 0.053 Uiso 1 1 calc R
H8B H 0.3571 0.6838 0.4423 0.053 Uiso 1 1 calc R
C9 C 0.27849(15) 0.55513(14) 0.3944(2) 0.0509(5) Uani 1 1 d .
C10 C 0.16186(15) 0.59073(14) 0.40416(19) 0.0500(5) Uani 1 1 d .
H10A H 0.1067 0.5420 0.3755 0.060 Uiso 1 1 calc R
H10B H 0.1442 0.6461 0.3465 0.060 Uiso 1 1 calc R
C11 C 0.16389(13) 0.61556(12) 0.55478(18) 0.0405(4) Uani 1 1 d .
H11 H 0.1447 0.5591 0.6041 0.049 Uiso 1 1 calc R
C12 C 0.08760(13) 0.69500(12) 0.58002(17) 0.0367(4) Uani 1 1 d .
C13 C 0.09793(15) 0.78252(13) 0.52410(18) 0.0446(4) Uani 1 1 d .
H13 H 0.1530 0.7929 0.4695 0.054 Uiso 1 1 calc R
C14 C 0.02818(15) 0.85548(13) 0.54732(19) 0.0486(5) Uani 1 1 d .
H14 H 0.0360 0.9149 0.5089 0.058 Uiso 1 1 calc R
C15 C -0.05244(14) 0.84025(13) 0.62675(19) 0.0455(5) Uani 1 1 d .
C16 C -0.06469(14) 0.75417(15) 0.6834(2) 0.0545(5) Uani 1 1 d .
H16 H -0.1201 0.7443 0.7376 0.065 Uiso 1 1 calc R
C17 C 0.00560(14) 0.68157(14) 0.6599(2) 0.0486(5) Uani 1 1 d .
H17 H -0.0026 0.6224 0.6987 0.058 Uiso 1 1 calc R
C18 C 0.29512(19) 0.45525(15) 0.4506(3) 0.0761(7) Uani 1 1 d .
H18A H 0.3710 0.4359 0.4495 0.114 Uiso 1 1 calc GR
H18B H 0.2453 0.4129 0.3945 0.114 Uiso 1 1 calc GR
H18C H 0.2796 0.4537 0.5434 0.114 Uiso 1 1 calc GR
C19 C 0.3059(2) 0.56088(19) 0.2492(2) 0.0771(7) Uani 1 1 d .
H19A H 0.2935 0.6244 0.2151 0.116 Uiso 1 1 calc GR
H19B H 0.2587 0.5179 0.1907 0.116 Uiso 1 1 calc GR
H19C H 0.3827 0.5440 0.2499 0.116 Uiso 1 1 calc GR

loop_
_atom_site_aniso_label
_atom_site_aniso_U_11
_atom_site_aniso_U_22
_atom_site_aniso_U_33
_atom_site_aniso_U_23
_atom_site_aniso_U_13
_atom_site_aniso_U_12
Cl 0.0430(3) 0.0669(4) 0.0899(4) -0.0316(3) 0.0015(3) 0.0140(2)
O 0.0438(7) 0.0775(10) 0.0432(7) 0.0079(7) 0.0125(6) 0.0002(7)
N 0.0288(7) 0.0444(8) 0.0379(8) 0.0013(6) 0.0034(6) 0.0038(6)
C1 0.0506(12) 0.0558(12) 0.0462(11) -0.0017(9) -0.0030(9) 0.0077(9)
C2 0.0527(13) 0.0802(16) 0.0561(13) -0.0058(12) -0.0116(11) 0.0121(12)
C3 0.0407(11) 0.0929(18) 0.0620(14) -0.0243(13) -0.0073(10) 0.0025(11)
C4 0.0496(12) 0.0779(16) 0.0671(14) -0.0115(12) 0.0109(11) -0.0157(11)
C5 0.0457(11) 0.0612(13) 0.0478(11) -0.0015(9) 0.0038(9) -0.0044(9)
C6 0.0374(9) 0.0439(10) 0.0372(9) -0.0065(8) 0.0045(7) 0.0053(8)
C7 0.0366(9) 0.0413(10) 0.0375(9) 0.0025(8) 0.0057(8) 0.0057(7)
C8 0.0381(10) 0.0549(12) 0.0409(10) -0.0042(8) 0.0085(8) 0.0059(8)
C9 0.0438(11) 0.0523(12) 0.0546(12) -0.0135(9) 0.0011(9) 0.0112(9)
C10 0.0434(10) 0.0488(12) 0.0540(11) -0.0154(9) -0.0046(9) 0.0084(8)
C11 0.0326(9) 0.0379(10) 0.0495(10) 0.0017(8) 0.0016(8) 0.0016(7)
C12 0.0291(8) 0.0417(10) 0.0378(9) -0.0012(8) 0.0003(7) 0.0006(7)
C13 0.0444(10) 0.0458(11) 0.0453(10) 0.0023(8) 0.0121(8) 0.0040(8)
C14 0.0516(11) 0.0419(11) 0.0519(11) 0.0003(9) 0.0065(9) 0.0068(9)
C15 0.0306(9) 0.0504(12) 0.0522(11) -0.0160(9) -0.0044(8) 0.0059(8)
C16 0.0322(10) 0.0667(14) 0.0673(13) -0.0079(11) 0.0159(9) -0.0019(9)
C17 0.0335(9) 0.0498(12) 0.0630(12) 0.0049(9) 0.0094(9) -0.0025(8)
C18 0.0605(14) 0.0530(14) 0.111(2) -0.0133(13) 0.0010(13) 0.0173(11)
C19 0.0718(15) 0.102(2) 0.0565(14) -0.0316(13) 0.0074(12) 0.0149(13)

loop_
_atom_type_symbol
_atom_type_description
_atom_type_scat_dispersion_real
_atom_type_scat_dispersion_imag
_atom_type_scat_source
C C 0.0033 0.0016 'International Tables Vol C Tables 4.2.6.8 and 6.1.1.4'
H H 0.0000 0.0000 'International Tables Vol C Tables 4.2.6.8 and 6.1.1.4'
N N 0.0061 0.0033 'International Tables Vol C Tables 4.2.6.8 and 6.1.1.4'
O O 0.0106 0.0060 'International Tables Vol C Tables 4.2.6.8 and 6.1.1.4'
Cl Cl 0.1484 0.1585 'International Tables Vol C Tables 4.2.6.8 and 6.1.1.4'

loop_
_geom_angle_atom_site_label_1
_geom_angle_atom_site_label_2
_geom_angle_atom_site_label_3
_geom_angle
C7 N C8 127.23(13)
C7 N C11 118.57(13)
C8 N C11 110.92(13)
C2 C1 H1 119.8
C2 C1 C6 120.5(2)
C6 C1 H1 119.8
C1 C2 H2 119.8
C3 C2 C1 120.4(2)
C3 C2 H2 119.8
C2 C3 H3 120.0
C2 C3 C4 119.9(2)
C4 C3 H3 120.0
C3 C4 H4 119.8
C3 C4 C5 120.3(2)
C5 C4 H4 119.8
C4 C5 H5 120.1
C6 C5 C4 119.74(19)
C6 C5 H5 120.1
C1 C6 C7 116.91(16)
C5 C6 C1 119.08(17)
C5 C6 C7 123.83(16)
O C7 N 121.42(15)
O C7 C6 119.52(15)
N C7 C6 119.05(14)
N C8 H8A 111.0
N C8 H8B 111.0
N C8 C9 103.92(14)
H8A C8 H8B 109.0
C9 C8 H8A 111.0
C9 C8 H8B 111.0
C8 C9 C10 100.18(14)
C8 C9 C18 110.35(17)
C8 C9 C19 111.48(17)
C10 C9 C19 112.58(17)
C18 C9 C10 110.93(18)
C18 C9 C19 110.90(18)
C9 C10 H10A 110.7
C9 C10 H10B 110.7
C9 C10 C11 105.32(14)
H10A C10 H10B 108.8
C11 C10 H10A 110.7
C11 C10 H10B 110.7
N C11 C10 102.45(13)
N C11 H11 109.0
N C11 C12 112.32(14)
C10 C11 H11 109.0
C12 C11 C10 114.67(14)
C12 C11 H11 109.0
C13 C12 C11 120.83(15)
C13 C12 C17 118.39(16)
C17 C12 C11 120.79(16)
C12 C13 H13 119.5
C12 C13 C14 120.91(17)
C14 C13 H13 119.5
C13 C14 H14 120.2
C15 C14 C13 119.52(18)
C15 C14 H14 120.2
C14 C15 Cl 118.92(15)
C16 C15 Cl 120.20(15)
C16 C15 C14 120.84(17)
C15 C16 H16 120.4
C15 C16 C17 119.28(17)
C17 C16 H16 120.4
C12 C17 C16 121.06(18)
C12 C17 H17 119.5
C16 C17 H17 119.5
C9 C18 H18A 109.5
C9 C18 H18B 109.5
C9 C18 H18C 109.5
H18A C18 H18B 109.5
H18A C18 H18C 109.5
H18B C18 H18C 109.5
C9 C19 H19A 109.5
C9 C19 H19B 109.5
C9 C19 H19C 109.5
H19A C19 H19B 109.5
H19A C19 H19C 109.5
H19B C19 H19C 109.5

loop_
_geom_bond_atom_site_label_1
_geom_bond_atom_site_label_2
_geom_bond_distance
Cl C15 1.7475(18)
O C7 1.233(2)
N C7 1.349(2)
N C8 1.471(2)
N C11 1.487(2)
C1 H1 0.9400
C1 C2 1.376(3)
C1 C6 1.390(2)
C2 H2 0.9400
C2 C3 1.366(3)
C3 H3 0.9400
C3 C4 1.374(3)
C4 H4 0.9400
C4 C5 1.395(3)
C5 H5 0.9400
C5 C6 1.380(3)
C6 C7 1.499(2)
C8 H8A 0.9800
C8 H8B 0.9800
C8 C9 1.529(3)
C9 C10 1.532(2)
C9 C18 1.531(3)
C9 C19 1.533(3)
C10 H10A 0.9800
C10 H10B 0.9800
C10 C11 1.534(2)
C11 H11 0.9900
C11 C12 1.513(2)
C12 C13 1.379(2)
C12 C17 1.386(2)
C13 H13 0.9400
C13 C14 1.387(2)
C14 H14 0.9400
C14 C15 1.373(3)
C15 C16 1.368(3)
C16 H16 0.9400
C16 C17 1.388(3)
C17 H17 0.9400
C18 H18A 0.9700
C18 H18B 0.9700
C18 H18C 0.9700
C19 H19A 0.9700
C19 H19B 0.9700
C19 H19C 0.9700
